data_2234169
loop_
_publ_author_name
'Nyamori, Vincent O.'
'Zulu, Siphesihle M.'
'Omondi, Bernard'

_publ_section_title
;
 1-(Ferrocen-1-ylmethyl)-3-methylimidazol-3-ium hexafluoridophosphate
;
_journal_coeditor_code FJ2522
_journal_issue 4
_journal_name_full 'Acta Crystallographica Section E'
_journal_page_first m353
_journal_paper_doi 10.1107/S1600536812008719
_journal_volume 68
_journal_year 2012
_chemical_formula_iupac '[Fe (C5 H5) (C10 H12 N2)] P F6'
_chemical_formula_moiety 'C15 H17 Fe N2 +, F6 P -'
_chemical_formula_sum 'C15 H17 F6 Fe N2 P'
_chemical_formula_weight 426.13
_chemical_name_systematic
;
1-(Ferrocen-1-ylmethyl)-3-methylimidazol-3-ium hexafluoridophosphate
;
_space_group_IT_number 61
_symmetry_cell_setting orthorhombic
_symmetry_space_group_name_Hall '-P 2ac 2ab'
_symmetry_space_group_name_H-M 'P b c a'
_atom_sites_solution_hydrogens geom
_atom_sites_solution_primary direct
_atom_sites_solution_secondary difmap
_audit_conform_dict_name cif_core.dic
_audit_conform_dict_version 2.4
_audit_creation_method 'WinGX routine CIF_UPDATE'
_cell_angle_alpha 90
_cell_angle_beta 90
_cell_angle_gamma 90
_cell_formula_units_Z 8
_cell_length_a 12.4226(2)
_cell_length_b 13.4414(2)
_cell_length_c 19.2137(3)
_cell_measurement_reflns_used 47745
_cell_measurement_temperature 100(2)
_cell_measurement_theta_max 28.59
_cell_measurement_theta_min 2.12
_cell_volume 3208.25(9)
_computing_cell_refinement 'SAINT-Plus (Bruker, 2008)'
_computing_data_collection 'APEX2 (Bruker, 2008)'
_computing_data_reduction 'SAINT-Plus and XPREP (Bruker, 2008)'
_computing_molecular_graphics 'ORTEP-3 (Farrugia, 1997)'
_computing_publication_material 'WinGX (Farrugia, 1999)'
_computing_structure_refinement 'SHELXL97 (Sheldrick, 2008)'
_computing_structure_solution 'SHELXS97 (Sheldrick, 2008)'
_diffrn_ambient_temperature 100(2)
_diffrn_measured_fraction_theta_full 0.985
_diffrn_measured_fraction_theta_max 0.985
_diffrn_measurement_device_type 'Bruker SMART APEXII CCD'
_diffrn_measurement_method '\f and \w scans'
_diffrn_radiation_monochromator graphite
_diffrn_radiation_type MoK\a
_diffrn_radiation_wavelength 0.71073
_diffrn_reflns_av_R_equivalents 0.0291
_diffrn_reflns_limit_h_max 16
_diffrn_reflns_limit_h_min -16
_diffrn_reflns_limit_k_max 17
_diffrn_reflns_limit_k_min -18
_diffrn_reflns_limit_l_max 25
_diffrn_reflns_limit_l_min -25
_diffrn_reflns_number 44208
_diffrn_reflns_theta_full 28.59
_diffrn_reflns_theta_max 28.59
_diffrn_reflns_theta_min 2.12
_diffrn_standards_decay_% 0
_diffrn_standards_interval_count 0
_diffrn_standards_interval_time 0
_diffrn_standards_number 0
_exptl_absorpt_coefficient_mu 1.105
_exptl_absorpt_correction_T_max 0.8881
_exptl_absorpt_correction_T_min 0.7546
_exptl_absorpt_correction_type multi-scan
_exptl_absorpt_process_details '(SADABS; Bruker, 2008)'
_exptl_crystal_colour yellow
_exptl_crystal_density_diffrn 1.764
_exptl_crystal_density_method 'not measured'
_exptl_crystal_description block
_exptl_crystal_F_000 1728
_exptl_crystal_size_max 0.27
_exptl_crystal_size_mid 0.17
_exptl_crystal_size_min 0.11
_refine_diff_density_max 0.456
_refine_diff_density_min -0.355
_refine_ls_extinction_method none
_refine_ls_goodness_of_fit_ref 1.042
_refine_ls_hydrogen_treatment constr
_refine_ls_matrix_type full
_refine_ls_number_parameters 227
_refine_ls_number_reflns 4041
_refine_ls_number_restraints 0
_refine_ls_restrained_S_all 1.042
_refine_ls_R_factor_all 0.0263
_refine_ls_R_factor_gt 0.024
_refine_ls_shift/su_max 0.001
_refine_ls_shift/su_mean 0
_refine_ls_structure_factor_coef Fsqd
_refine_ls_weighting_details 'calc w=1/[\s^2^(Fo^2^)+(0.0307P)^2^+2.2775P] where P=(Fo^2^+2Fc^2^)/3'
_refine_ls_weighting_scheme calc
_refine_ls_wR_factor_gt 0.0621
_refine_ls_wR_factor_ref 0.0644
_reflns_number_gt 3747
_reflns_number_total 4041
_reflns_threshold_expression I>2sigma(I)
_cod_data_source_file fj2522.cif
_cod_data_source_block I
_cod_database_code 2234169
_cod_database_fobs_code 2234169

loop_
_symmetry_equiv_pos_as_xyz
'x, y, z'
'-x+1/2, -y, z+1/2'
'-x, y+1/2, -z+1/2'
'x+1/2, -y+1/2, -z'
'-x, -y, -z'
'x-1/2, y, -z-1/2'
'x, -y-1/2, z-1/2'
'-x-1/2, y-1/2, z'

loop_
_atom_site_type_symbol
_atom_site_label
_atom_site_fract_x
_atom_site_fract_y
_atom_site_fract_z
_atom_site_U_iso_or_equiv
_atom_site_adp_type
_atom_site_calc_flag
_atom_site_refinement_flags
_atom_site_occupancy
_atom_site_symmetry_multiplicity
C C1 0.70208(10) 0.06956(9) 0.08674(7) 0.0187(2) Uani d . 1 1
H H1 0.6918 0.0677 0.1383 0.022 Uiso calc R 1 1
C C2 0.63898(10) 0.01756(9) 0.03683(7) 0.0190(2) Uani d . 1 1
H H2 0.5772 -0.0278 0.0471 0.023 Uiso calc R 1 1
C C3 0.67965(11) 0.04158(10) -0.03054(7) 0.0216(3) Uani d . 1 1
H H3 0.6515 0.0158 -0.0758 0.026 Uiso calc R 1 1
C C4 0.76762(11) 0.10892(10) -0.02199(7) 0.0219(3) Uani d . 1 1
H H4 0.8118 0.1387 -0.0602 0.026 Uiso calc R 1 1
C C5 0.78092(10) 0.12621(10) 0.05054(7) 0.0203(3) Uani d . 1 1
H H5 0.8359 0.1708 0.0723 0.024 Uiso calc R 1 1
C C6 0.50453(10) 0.22435(9) -0.03703(7) 0.0163(2) Uani d . 1 1
H H6 0.4707 0.1933 -0.079 0.02 Uiso calc R 1 1
C C7 0.47250(10) 0.20950(9) 0.03352(7) 0.0183(2) Uani d . 1 1
H H7 0.4127 0.1654 0.0497 0.022 Uiso calc R 1 1
C C8 0.54191(11) 0.26670(9) 0.07702(7) 0.0189(2) Uani d . 1 1
H H8 0.5392 0.2697 0.129 0.023 Uiso calc R 1 1
C C9 0.61633(11) 0.31834(9) 0.03367(7) 0.0168(2) Uani d . 1 1
H H9 0.6748 0.364 0.0498 0.02 Uiso calc R 1 1
C C10 0.59352(10) 0.29181(9) -0.03694(6) 0.0144(2) Uani d . 1 1
C C11 0.65066(11) 0.32967(9) -0.10021(7) 0.0178(2) Uani d . 1 1
H H11A 0.7149 0.3681 -0.0859 0.021 Uiso calc R 1 1
H H11B 0.675 0.2728 -0.1289 0.021 Uiso calc R 1 1
C C12 0.55414(10) 0.37912(9) -0.20841(6) 0.0165(2) Uani d . 1 1
H H12 0.5825 0.328 -0.2372 0.02 Uiso calc R 1 1
C C13 0.52134(10) 0.47496(9) -0.11803(7) 0.0174(2) Uani d . 1 1
H H13 0.5234 0.502 -0.0724 0.021 Uiso calc R 1 1
C C14 0.46165(10) 0.50875(9) -0.17209(7) 0.0174(2) Uani d . 1 1
H H14 0.4139 0.5639 -0.1716 0.021 Uiso calc R 1 1
C C15 0.43846(11) 0.45908(10) -0.29794(7) 0.0213(3) Uani d . 1 1
H H15A 0.4663 0.5202 -0.3191 0.032 Uiso calc R 1 1
H H15B 0.3598 0.4628 -0.295 0.032 Uiso calc R 1 1
H H15C 0.4591 0.4018 -0.3265 0.032 Uiso calc R 1 1
N N1 0.57853(8) 0.39380(8) -0.14182(5) 0.0149(2) Uani d . 1 1
N N2 0.48347(9) 0.44783(8) -0.22797(5) 0.0152(2) Uani d . 1 1
F F1 0.68267(7) 0.32029(6) 0.25538(6) 0.0312(2) Uani d . 1 1
F F2 0.83765(8) 0.29514(8) 0.31564(5) 0.0337(2) Uani d . 1 1
F F3 0.78054(9) 0.34815(8) 0.15824(5) 0.0390(2) Uani d . 1 1
F F4 0.93499(7) 0.32338(7) 0.21887(5) 0.0332(2) Uani d . 1 1
F F5 0.80333(8) 0.20561(7) 0.21913(5) 0.0346(2) Uani d . 1 1
F F6 0.81291(7) 0.43793(6) 0.25467(5) 0.0303(2) Uani d . 1 1
Fe Fe1 0.629560(14) 0.167551(12) 0.019064(9) 0.01225(6) Uani d . 1 1
P P1 0.80910(3) 0.32180(2) 0.236862(17) 0.01482(8) Uani d . 1 1

loop_
_atom_site_aniso_label
_atom_site_aniso_U_11
_atom_site_aniso_U_22
_atom_site_aniso_U_33
_atom_site_aniso_U_12
_atom_site_aniso_U_13
_atom_site_aniso_U_23
C1 0.0200(6) 0.0167(6) 0.0193(6) 0.0016(5) -0.0043(5) 0.0048(5)
C2 0.0192(6) 0.0114(5) 0.0265(6) 0.0006(4) -0.0035(5) 0.0019(5)
C3 0.0267(7) 0.0166(6) 0.0216(6) 0.0081(5) -0.0035(5) -0.0036(5)
C4 0.0201(6) 0.0204(6) 0.0252(7) 0.0075(5) 0.0046(5) 0.0053(5)
C5 0.0140(5) 0.0189(6) 0.0280(7) 0.0006(5) -0.0047(5) 0.0047(5)
C6 0.0148(5) 0.0145(5) 0.0196(6) 0.0021(4) -0.0032(4) 0.0010(5)
C7 0.0153(5) 0.0164(6) 0.0233(6) 0.0028(5) 0.0022(5) 0.0026(5)
C8 0.0243(6) 0.0157(5) 0.0167(6) 0.0036(5) 0.0026(5) -0.0008(4)
C9 0.0211(6) 0.0120(5) 0.0172(6) 0.0009(4) -0.0013(5) -0.0012(4)
C10 0.0157(5) 0.0120(5) 0.0155(5) 0.0026(4) -0.0007(4) 0.0014(4)
C11 0.0171(5) 0.0189(6) 0.0174(6) 0.0043(5) 0.0003(5) 0.0053(4)
C12 0.0188(6) 0.0138(5) 0.0168(6) -0.0001(4) 0.0000(4) 0.0001(4)
C13 0.0209(6) 0.0155(5) 0.0159(6) 0.0027(5) 0.0016(5) 0.0002(4)
C14 0.0192(6) 0.0149(5) 0.0182(6) 0.0017(5) 0.0014(5) 0.0009(4)
C15 0.0263(7) 0.0217(6) 0.0158(6) 0.0013(5) -0.0058(5) 0.0009(5)
N1 0.0161(5) 0.0134(5) 0.0154(5) 0.0011(4) 0.0005(4) 0.0028(4)
N2 0.0165(5) 0.0140(5) 0.0152(5) -0.0012(4) -0.0017(4) 0.0010(4)
F1 0.0143(4) 0.0267(4) 0.0526(6) -0.0019(3) -0.0009(4) 0.0108(4)
F2 0.0334(5) 0.0497(6) 0.0180(4) -0.0015(4) -0.0067(4) 0.0080(4)
F3 0.0562(6) 0.0405(5) 0.0202(4) -0.0019(5) -0.0115(4) 0.0082(4)
F4 0.0205(4) 0.0331(5) 0.0459(6) 0.0019(4) 0.0112(4) 0.0017(4)
F5 0.0383(5) 0.0165(4) 0.0490(6) 0.0017(4) -0.0128(4) -0.0042(4)
F6 0.0241(4) 0.0188(4) 0.0481(6) -0.0028(3) -0.0019(4) -0.0082(4)
Fe1 0.01293(10) 0.01083(9) 0.01299(9) 0.00042(6) -0.00162(6) 0.00074(6)
P1 0.01470(15) 0.01456(14) 0.01521(15) -0.00112(11) -0.00222(11) 0.00146(11)

loop_
_atom_type_symbol
_atom_type_description
_atom_type_scat_dispersion_real
_atom_type_scat_dispersion_imag
_atom_type_scat_source
C C 0.0033 0.0016 'International Tables Vol C Tables 4.2.6.8 and 6.1.1.4'
H H 0 0 'International Tables Vol C Tables 4.2.6.8 and 6.1.1.4'
N N 0.0061 0.0033 'International Tables Vol C Tables 4.2.6.8 and 6.1.1.4'
F F 0.0171 0.0103 'International Tables Vol C Tables 4.2.6.8 and 6.1.1.4'
Fe Fe 0.3463 0.8444 'International Tables Vol C Tables 4.2.6.8 and 6.1.1.4'
P P 0.1023 0.0942 'International Tables Vol C Tables 4.2.6.8 and 6.1.1.4'

loop_
_geom_angle_atom_site_label_1
_geom_angle_atom_site_label_2
_geom_angle_atom_site_label_3
_geom_angle
C2 C1 C5 108.23(12)
C2 C1 Fe1 69.35(7)
C5 C1 Fe1 69.50(7)
C2 C1 H1 125.9
C5 C1 H1 125.9
Fe1 C1 H1 125.9
C1 C2 C3 107.78(12)
C1 C2 Fe1 70.13(7)
C3 C2 Fe1 69.28(7)
C1 C2 H2 126.1
C3 C2 H2 126.1
Fe1 C2 H2 126.1
C2 C3 C4 108.06(12)
C2 C3 Fe1 69.87(7)
C4 C3 Fe1 69.74(8)
C2 C3 H3 126
C4 C3 H3 126
Fe1 C3 H3 126
C5 C4 C3 107.76(12)
C5 C4 Fe1 69.92(7)
C3 C4 Fe1 69.34(8)
C5 C4 H4 126.1
C3 C4 H4 126.1
Fe1 C4 H4 126.1
C1 C5 C4 108.16(12)
C1 C5 Fe1 70.01(7)
C4 C5 Fe1 69.45(7)
C1 C5 H5 125.9
C4 C5 H5 125.9
Fe1 C5 H5 125.9
C7 C6 C10 107.64(11)
C7 C6 Fe1 69.99(7)
C10 C6 Fe1 69.38(7)
C7 C6 H6 126.2
C10 C6 H6 126.2
Fe1 C6 H6 126.2
C8 C7 C6 108.23(11)
C8 C7 Fe1 69.65(7)
C6 C7 Fe1 69.17(7)
C8 C7 H7 125.9
C6 C7 H7 125.9
Fe1 C7 H7 125.9
C9 C8 C7 108.20(11)
C9 C8 Fe1 69.79(7)
C7 C8 Fe1 69.65(7)
C9 C8 H8 125.9
C7 C8 H8 125.9
Fe1 C8 H8 125.9
C8 C9 C10 107.72(11)
C8 C9 Fe1 69.57(7)
C10 C9 Fe1 68.92(7)
C8 C9 H9 126.1
C10 C9 H9 126.1
Fe1 C9 H9 126.1
C6 C10 C9 108.20(11)
C6 C10 C11 125.54(11)
C9 C10 C11 126.25(11)
C6 C10 Fe1 69.54(7)
C9 C10 Fe1 70.12(7)
C11 C10 Fe1 127.13(9)
N1 C11 C10 110.49(10)
N1 C11 H11A 109.6
C10 C11 H11A 109.6
N1 C11 H11B 109.6
C10 C11 H11B 109.6
H11A C11 H11B 108.1
N2 C12 N1 108.65(11)
N2 C12 H12 125.7
N1 C12 H12 125.7
C14 C13 N1 107.04(11)
C14 C13 H13 126.5
N1 C13 H13 126.5
C13 C14 N2 106.90(11)
C13 C14 H14 126.6
N2 C14 H14 126.6
N2 C15 H15A 109.5
N2 C15 H15B 109.5
H15A C15 H15B 109.5
N2 C15 H15C 109.5
H15A C15 H15C 109.5
H15B C15 H15C 109.5
C12 N1 C13 108.59(10)
C12 N1 C11 124.89(11)
C13 N1 C11 126.45(11)
C12 N2 C14 108.84(10)
C12 N2 C15 125.74(11)
C14 N2 C15 125.40(11)
C10 Fe1 C6 41.08(5)
C10 Fe1 C3 120.05(5)
C6 Fe1 C3 107.22(5)
C10 Fe1 C4 107.24(5)
C6 Fe1 C4 125.38(5)
C3 Fe1 C4 40.93(6)
C10 Fe1 C2 155.21(5)
C6 Fe1 C2 120.01(5)
C3 Fe1 C2 40.85(5)
C4 Fe1 C2 68.73(5)
C10 Fe1 C8 68.72(5)
C6 Fe1 C8 68.84(5)
C3 Fe1 C8 162.82(6)
C4 Fe1 C8 154.87(6)
C2 Fe1 C8 125.44(5)
C10 Fe1 C7 68.70(5)
C6 Fe1 C7 40.85(5)
C3 Fe1 C7 125.58(6)
C4 Fe1 C7 162.98(6)
C2 Fe1 C7 107.61(5)
C8 Fe1 C7 40.70(5)
C10 Fe1 C5 125.40(5)
C6 Fe1 C5 162.81(5)
C3 Fe1 C5 68.50(6)
C4 Fe1 C5 40.63(5)
C2 Fe1 C5 68.40(5)
C8 Fe1 C5 120.18(6)
C7 Fe1 C5 155.07(6)
C10 Fe1 C9 40.97(5)
C6 Fe1 C9 69.00(5)
C3 Fe1 C9 155.19(6)
C4 Fe1 C9 120.01(6)
C2 Fe1 C9 162.50(6)
C8 Fe1 C9 40.65(5)
C7 Fe1 C9 68.51(5)
C5 Fe1 C9 107.49(5)
C10 Fe1 C1 162.69(5)
C6 Fe1 C1 155.08(5)
C3 Fe1 C1 68.32(5)
C4 Fe1 C1 68.30(5)
C2 Fe1 C1 40.52(5)
C8 Fe1 C1 107.78(5)
C7 Fe1 C1 120.46(5)
C5 Fe1 C1 40.49(5)
C9 Fe1 C1 125.48(5)
F3 P1 F2 179.87(7)
F3 P1 F6 89.57(6)
F2 P1 F6 90.55(6)
F3 P1 F5 90.29(6)
F2 P1 F5 89.58(6)
F6 P1 F5 179.13(5)
F3 P1 F4 90.57(6)
F2 P1 F4 89.46(5)
F6 P1 F4 90.25(5)
F5 P1 F4 90.62(5)
F3 P1 F1 89.71(6)
F2 P1 F1 90.25(5)
F6 P1 F1 89.65(5)
F5 P1 F1 89.49(5)
F4 P1 F1 179.70(6)

loop_
_geom_bond_atom_site_label_1
_geom_bond_atom_site_label_2
_geom_bond_distance
C1 C2 1.4222(18)
C1 C5 1.4223(18)
C1 Fe1 2.0585(12)
C1 H1 1
C2 C3 1.4267(19)
C2 Fe1 2.0482(13)
C2 H2 1
C3 C4 1.428(2)
C3 Fe1 2.0403(13)
C3 H3 1
C4 C5 1.4225(19)
C4 Fe1 2.0456(13)
C4 H4 1
C5 Fe1 2.0519(13)
C5 H5 1
C6 C7 1.4269(18)
C6 C10 1.4299(17)
C6 Fe1 2.0389(12)
C6 H6 1
C7 C8 1.4258(19)
C7 Fe1 2.0498(13)
C7 H7 1
C8 C9 1.4249(18)
C8 Fe1 2.0497(13)
C8 H8 1
C9 C10 1.4310(17)
C9 Fe1 2.0527(12)
C9 H9 1
C10 C11 1.4968(17)
C10 Fe1 2.0367(12)
C11 N1 1.4782(15)
C11 H11A 0.99
C11 H11B 0.99
C12 N2 1.3285(16)
C12 N1 1.3296(16)
C12 H12 0.95
C13 C14 1.3547(17)
C13 N1 1.3797(16)
C13 H13 0.95
C14 N2 1.3772(16)
C14 H14 0.95
C15 N2 1.4637(16)
C15 H15A 0.98
C15 H15B 0.98
C15 H15C 0.98
F1 P1 1.6106(9)
F2 P1 1.5954(9)
F3 P1 1.5917(9)
F4 P1 1.6018(9)
F5 P1 1.6001(9)
F6 P1 1.5988(9)

loop_
_geom_hbond_atom_site_label_D
_geom_hbond_atom_site_label_H
_geom_hbond_atom_site_label_A
_geom_hbond_site_symmetry_A
_geom_hbond_distance_DH
_geom_hbond_distance_HA
_geom_hbond_distance_DA
_geom_hbond_angle_DHA
C14 H14 F1 5_665 0.95 2.54 3.3249(15) 140

loop_
_geom_torsion_atom_site_label_1
_geom_torsion_atom_site_label_2
_geom_torsion_atom_site_label_3
_geom_torsion_atom_site_label_4
_geom_torsion
C5 C1 C2 C3 0.48(14)
Fe1 C1 C2 C3 59.27(9)
C5 C1 C2 Fe1 -58.79(9)
C1 C2 C3 C4 -0.30(15)
Fe1 C2 C3 C4 59.51(9)
C1 C2 C3 Fe1 -59.80(9)
C2 C3 C4 C5 0.00(15)
Fe1 C3 C4 C5 59.60(9)
C2 C3 C4 Fe1 -59.59(9)
C2 C1 C5 C4 -0.48(15)
Fe1 C1 C5 C4 -59.17(9)
C2 C1 C5 Fe1 58.70(9)
C3 C4 C5 C1 0.29(15)
Fe1 C4 C5 C1 59.52(9)
C3 C4 C5 Fe1 -59.23(9)
C10 C6 C7 C8 -0.54(14)
Fe1 C6 C7 C8 58.86(9)
C10 C6 C7 Fe1 -59.39(8)
C6 C7 C8 C9 0.78(14)
Fe1 C7 C8 C9 59.34(9)
C6 C7 C8 Fe1 -58.56(9)
C7 C8 C9 C10 -0.73(14)
Fe1 C8 C9 C10 58.53(8)
C7 C8 C9 Fe1 -59.26(9)
C7 C6 C10 C9 0.09(14)
Fe1 C6 C10 C9 -59.69(8)
C7 C6 C10 C11 -178.54(11)
Fe1 C6 C10 C11 121.69(12)
C7 C6 C10 Fe1 59.77(8)
C8 C9 C10 C6 0.39(14)
Fe1 C9 C10 C6 59.33(8)
C8 C9 C10 C11 179.01(11)
Fe1 C9 C10 C11 -122.06(12)
C8 C9 C10 Fe1 -58.94(9)
C6 C10 C11 N1 66.58(15)
C9 C10 C11 N1 -111.80(14)
Fe1 C10 C11 N1 156.70(9)
N1 C13 C14 N2 -0.09(14)
N2 C12 N1 C13 -0.05(14)
N2 C12 N1 C11 176.98(11)
C14 C13 N1 C12 0.09(14)
C14 C13 N1 C11 -176.88(11)
C10 C11 N1 C12 -123.38(13)
C10 C11 N1 C13 53.11(16)
N1 C12 N2 C14 -0.01(14)
N1 C12 N2 C15 178.28(11)
C13 C14 N2 C12 0.06(14)
C13 C14 N2 C15 -178.23(12)
C9 C10 Fe1 C6 119.29(11)
C11 C10 Fe1 C6 -119.72(14)
C6 C10 Fe1 C3 81.77(9)
C9 C10 Fe1 C3 -158.93(8)
C11 C10 Fe1 C3 -37.94(13)
C6 C10 Fe1 C4 124.51(8)
C9 C10 Fe1 C4 -116.19(8)
C11 C10 Fe1 C4 4.80(12)
C6 C10 Fe1 C2 48.05(15)
C9 C10 Fe1 C2 167.34(12)
C11 C10 Fe1 C2 -71.67(17)
C6 C10 Fe1 C8 -81.80(8)
C9 C10 Fe1 C8 37.50(8)
C11 C10 Fe1 C8 158.48(13)
C6 C10 Fe1 C7 -37.97(7)
C9 C10 Fe1 C7 81.33(8)
C11 C10 Fe1 C7 -157.68(12)
C6 C10 Fe1 C5 165.55(8)
C9 C10 Fe1 C5 -75.16(9)
C11 C10 Fe1 C5 45.83(13)
C6 C10 Fe1 C9 -119.29(11)
C11 C10 Fe1 C9 120.99(14)
C6 C10 Fe1 C1 -163.26(16)
C9 C10 Fe1 C1 -44.0(2)
C11 C10 Fe1 C1 77.0(2)
C7 C6 Fe1 C10 -118.80(10)
C7 C6 Fe1 C3 124.95(8)
C10 C6 Fe1 C3 -116.25(8)
C7 C6 Fe1 C4 166.36(8)
C10 C6 Fe1 C4 -74.85(9)
C7 C6 Fe1 C2 82.31(9)
C10 C6 Fe1 C2 -158.90(7)
C7 C6 Fe1 C8 -37.32(7)
C10 C6 Fe1 C8 81.47(8)
C10 C6 Fe1 C7 118.80(10)
C7 C6 Fe1 C5 -162.29(16)
C10 C6 Fe1 C5 -43.5(2)
C7 C6 Fe1 C9 -81.03(8)
C10 C6 Fe1 C9 37.77(7)
C7 C6 Fe1 C1 49.47(15)
C10 C6 Fe1 C1 168.26(11)
C2 C3 Fe1 C10 -159.15(7)
C4 C3 Fe1 C10 81.69(9)
C2 C3 Fe1 C6 -116.24(8)
C4 C3 Fe1 C6 124.60(8)
C2 C3 Fe1 C4 119.16(11)
C4 C3 Fe1 C2 -119.16(11)
C2 C3 Fe1 C8 -42.3(2)
C4 C3 Fe1 C8 -161.45(16)
C2 C3 Fe1 C7 -75.00(9)
C4 C3 Fe1 C7 165.84(8)
C2 C3 Fe1 C5 81.42(8)
C4 C3 Fe1 C5 -37.74(8)
C2 C3 Fe1 C9 166.68(11)
C4 C3 Fe1 C9 47.53(16)
C2 C3 Fe1 C1 37.73(8)
C4 C3 Fe1 C1 -81.43(8)
C5 C4 Fe1 C10 124.73(8)
C3 C4 Fe1 C10 -116.26(8)
C5 C4 Fe1 C6 166.34(7)
C3 C4 Fe1 C6 -74.65(9)
C5 C4 Fe1 C3 -119.01(11)
C5 C4 Fe1 C2 -81.21(8)
C3 C4 Fe1 C2 37.80(8)
C5 C4 Fe1 C8 48.21(15)
C3 C4 Fe1 C8 167.22(11)
C5 C4 Fe1 C7 -161.85(16)
C3 C4 Fe1 C7 -42.8(2)
C3 C4 Fe1 C5 119.01(11)
C5 C4 Fe1 C9 81.93(9)
C3 C4 Fe1 C9 -159.06(8)
C5 C4 Fe1 C1 -37.51(8)
C3 C4 Fe1 C1 81.50(8)
C1 C2 Fe1 C10 166.23(11)
C3 C2 Fe1 C10 47.29(15)
C1 C2 Fe1 C6 -159.41(8)
C3 C2 Fe1 C6 81.65(9)
C1 C2 Fe1 C3 118.94(11)
C1 C2 Fe1 C4 81.07(8)
C3 C2 Fe1 C4 -37.87(8)
C1 C2 Fe1 C8 -75.18(9)
C3 C2 Fe1 C8 165.88(8)
C1 C2 Fe1 C7 -116.57(8)
C3 C2 Fe1 C7 124.49(8)
C1 C2 Fe1 C5 37.27(8)
C3 C2 Fe1 C5 -81.67(8)
C1 C2 Fe1 C9 -42.3(2)
C3 C2 Fe1 C9 -161.25(16)
C3 C2 Fe1 C1 -118.94(11)
C9 C8 Fe1 C10 -37.78(7)
C7 C8 Fe1 C10 81.67(8)
C9 C8 Fe1 C6 -82.00(8)
C7 C8 Fe1 C6 37.45(7)
C9 C8 Fe1 C3 -161.81(16)
C7 C8 Fe1 C3 -42.4(2)
C9 C8 Fe1 C4 47.57(15)
C7 C8 Fe1 C4 167.01(11)
C9 C8 Fe1 C2 165.49(8)
C7 C8 Fe1 C2 -75.06(9)
C9 C8 Fe1 C7 -119.45(11)
C9 C8 Fe1 C5 81.73(9)
C7 C8 Fe1 C5 -158.82(7)
C7 C8 Fe1 C9 119.45(11)
C9 C8 Fe1 C1 124.22(8)
C7 C8 Fe1 C1 -116.34(8)
C8 C7 Fe1 C10 -81.71(8)
C6 C7 Fe1 C10 38.17(7)
C8 C7 Fe1 C6 -119.88(11)
C8 C7 Fe1 C3 165.83(8)
C6 C7 Fe1 C3 -74.28(9)
C8 C7 Fe1 C4 -160.96(17)
C6 C7 Fe1 C4 -41.1(2)
C8 C7 Fe1 C2 124.32(8)
C6 C7 Fe1 C2 -115.80(8)
C6 C7 Fe1 C8 119.88(11)
C8 C7 Fe1 C5 47.80(15)
C6 C7 Fe1 C5 167.69(11)
C8 C7 Fe1 C9 -37.56(7)
C6 C7 Fe1 C9 82.32(8)
C8 C7 Fe1 C1 81.92(9)
C6 C7 Fe1 C1 -158.19(7)
C1 C5 Fe1 C10 166.27(7)
C4 C5 Fe1 C10 -74.35(9)
C1 C5 Fe1 C6 -160.03(16)
C4 C5 Fe1 C6 -40.7(2)
C1 C5 Fe1 C3 -81.37(8)
C4 C5 Fe1 C3 38.01(8)
C1 C5 Fe1 C4 -119.38(11)
C1 C5 Fe1 C2 -37.30(8)
C4 C5 Fe1 C2 82.08(9)
C1 C5 Fe1 C8 82.11(9)
C4 C5 Fe1 C8 -158.51(8)
C1 C5 Fe1 C7 48.13(16)
C4 C5 Fe1 C7 167.51(11)
C1 C5 Fe1 C9 124.63(8)
C4 C5 Fe1 C9 -115.99(8)
C4 C5 Fe1 C1 119.38(11)
C8 C9 Fe1 C10 119.45(11)
C8 C9 Fe1 C6 81.59(8)
C10 C9 Fe1 C6 -37.87(7)
C8 C9 Fe1 C3 167.31(12)
C10 C9 Fe1 C3 47.85(16)
C8 C9 Fe1 C4 -158.77(8)
C10 C9 Fe1 C4 81.77(9)
C8 C9 Fe1 C2 -42.8(2)
C10 C9 Fe1 C2 -162.21(16)
C10 C9 Fe1 C8 -119.45(11)
C8 C9 Fe1 C7 37.61(8)
C10 C9 Fe1 C7 -81.84(8)
C8 C9 Fe1 C5 -116.25(8)
C10 C9 Fe1 C5 124.30(8)
C8 C9 Fe1 C1 -75.24(9)
C10 C9 Fe1 C1 165.30(7)
C2 C1 Fe1 C10 -160.41(16)
C5 C1 Fe1 C10 -40.6(2)
C2 C1 Fe1 C6 46.28(16)
C5 C1 Fe1 C6 166.14(11)
C2 C1 Fe1 C3 -38.02(8)
C5 C1 Fe1 C3 81.84(9)
C2 C1 Fe1 C4 -82.22(9)
C5 C1 Fe1 C4 37.64(8)
C5 C1 Fe1 C2 119.86(11)
C2 C1 Fe1 C8 124.19(8)
C5 C1 Fe1 C8 -115.95(8)
C2 C1 Fe1 C7 81.50(9)
C5 C1 Fe1 C7 -158.64(8)
C2 C1 Fe1 C5 -119.86(11)
C2 C1 Fe1 C9 165.61(8)
C5 C1 Fe1 C9 -74.54(10)
